data_8101650
loop_
_publ_author_name
'Irngartinger, Hermann'
'Altreuther, Annegret'
'Krebs, A.'
'Toda, Fumio'

_publ_section_title
;
Crystal structure of <i>N</i>-methyl-<i>N</i>-phenyl-(2-methyl-3-
phenylcyclopropenylidene) ammonium perchlorate, C~17~H~16~N^+^ClO~4~^-^ and 
of 3-cyano-1,2,3-triphenylcycloprop-1-ene-benzene (1/2), 
C~22~H~15~N &#x00B7; 2C~6~H~6~
;
_journal_issue 4
_journal_name_full 'Zeitschrift f\"ur Kristallographie - New Crystal Structures'
_journal_page_first 797
_journal_page_last 799
_journal_volume 213
_journal_year 1998
_chemical_formula_structural 'C~22~H~15~N x 2 C~6~H~6~'
_chemical_formula_sum 'C34 H27 N'
_chemical_formula_weight 449.6
_space_group_IT_number 14
_space_group_name_Hall '-P 2yn'
_space_group_name_H-M_alt 'P 1 21/n 1'
_symmetry_cell_setting monoclinic
_symmetry_space_group_name_H-M 'P 1 21/n 1'
_cell_angle_alpha 90.0
_cell_angle_beta 107.83(1)
_cell_angle_gamma 90.0
_cell_formula_units_Z 4
_cell_length_a 9.666(1)
_cell_length_b 28.842(4)
_cell_length_c 9.967(1)
_cell_measurement_temperature 218
_cell_volume 2645(1)
_diffrn_ambient_temperature 218
_exptl_crystal_density_diffrn 1.13
_refine_ls_R_factor_obs 0.049
_refine_ls_wR_factor_obs 0.057
_cod_original_sg_symbol_H-M 'P 21/n'
_cod_original_formula_sum 'C34 H27 N1'
_cod_database_code 8101650

loop_
_space_group_symop_id
_space_group_symop_operation_xyz
1 x,y,z
2 -x+1/2,y+1/2,-z+1/2
3 -x,-y,-z
4 x+1/2,-y+1/2,z+1/2

loop_
_atom_site_aniso_label
_atom_site_aniso_U_11
_atom_site_aniso_U_22
_atom_site_aniso_U_33
_atom_site_aniso_U_12
_atom_site_aniso_U_13
_atom_site_aniso_U_23
N1 0.069(1) 0.076(2) 0.057(1) -0.004(1) 0.0278(9) 0.005(1)
C1 0.037(1) 0.036(1) 0.035(1) 0.004(1) 0.0097(9) 0.005(1)
C2 0.038(1) 0.038(1) 0.037(1) 0.005(1) 0.0103(9) 0.005(1)
C3 0.044(1) 0.035(1) 0.032(1) 0.002(1) 0.0126(9) 0.002(1)
C4 0.056(1) 0.041(1) 0.038(1) -0.001(1) 0.015(1) -0.001(1)
C5 0.031(1) 0.037(1) 0.035(1) 0.001(1) 0.0083(9) -0.000(1)
C6 0.044(1) 0.040(1) 0.039(1) -0.002(1) 0.008(1) 0.005(1)
C7 0.049(2) 0.035(1) 0.057(2) -0.002(1) 0.007(1) -0.004(1)
C8 0.050(2) 0.054(2) 0.047(1) -0.005(1) 0.005(1) -0.015(1)
C9 0.051(1) 0.061(2) 0.033(1) -0.002(1) 0.007(1) 0.000(1)
C10 0.043(1) 0.038(1) 0.040(1) 0.003(1) 0.009(1) 0.004(1)
C11 0.034(1) 0.030(1) 0.040(1) -0.000(1) 0.0114(9) 0.003(1)
C12 0.043(1) 0.042(1) 0.037(1) 0.002(1) 0.007(1) 0.005(1)
C13 0.057(2) 0.039(1) 0.050(1) 0.004(1) 0.012(1) 0.012(1)
C14 0.048(1) 0.030(1) 0.065(2) -0.002(1) 0.015(1) 0.001(1)
C15 0.048(1) 0.047(2) 0.045(1) -0.004(1) 0.009(1) -0.007(1)
C16 0.049(1) 0.039(1) 0.037(1) 0.002(1) 0.010(1) 0.003(1)
C17 0.047(1) 0.028(1) 0.034(1) -0.002(1) 0.009(1) -0.001(1)
C18 0.045(1) 0.043(1) 0.042(1) 0.002(1) 0.010(1) 0.007(1)
C19 0.048(1) 0.050(2) 0.062(2) -0.001(1) 0.015(1) 0.004(1)
C20 0.048(2) 0.042(2) 0.063(2) 0.001(1) -0.005(1) -0.003(1)
C21 0.067(2) 0.042(1) 0.038(1) 0.004(1) -0.006(1) -0.000(1)
C22 0.061(2) 0.039(1) 0.034(1) -0.001(1) 0.009(1) -0.004(1)
C30 0.075(2) 0.127(3) 0.092(2) -0.014(2) 0.035(2) 0.004(2)
C31 0.055(2) 0.171(4) 0.074(2) 0.047(2) 0.033(1) 0.028(2)
C32 0.139(2) 0.076(2) 0.070(2) 0.024(2) 0.059(1) 0.013(2)
C33 0.068(2) 0.115(3) 0.065(2) -0.023(2) 0.017(1) 0.013(2)
C34 0.064(2) 0.089(2) 0.096(2) 0.020(2) 0.029(2) 0.039(2)
C35 0.082(2) 0.082(2) 0.110(2) -0.000(2) 0.045(2) 0.019(2)
C40 0.079(2) 0.096(2) 0.067(2) 0.036(2) 0.016(2) 0.007(2)
C41 0.146(2) 0.060(2) 0.112(2) -0.014(2) 0.081(2) -0.003(2)
C42 0.066(2) 0.146(3) 0.121(2) -0.048(2) 0.054(1) -0.068(2)
C43 0.070(2) 0.147(3) 0.056(2) 0.048(2) 0.005(1) -0.021(2)
C44 0.146(3) 0.048(2) 0.072(2) 0.011(2) 0.060(1) 0.002(1)
C45 0.059(2) 0.103(2) 0.081(2) -0.025(2) 0.033(1) -0.029(2)

loop_
_atom_site_label
_atom_site_fract_x
_atom_site_fract_y
_atom_site_fract_z
_atom_site_U_iso_or_equiv
_atom_site_thermal_displace_type
_atom_site_calc_flag
N1 0.7820(3) 0.11003(9) 0.7868(2) 0.0655(8) Uani ?
C1 0.9189(2) 0.13034(8) 0.5043(2) 0.0362(7) Uani ?
C2 0.9516(2) 0.16978(8) 0.5692(2) 0.0379(7) Uani ?
C3 0.9776(3) 0.12681(8) 0.6636(2) 0.0369(7) Uani ?
C4 0.8699(3) 0.11747(9) 0.7354(2) 0.0450(8) Uani ?
C5 0.8722(2) 0.10058(8) 0.3829(2) 0.0348(7) Uani ?
C6 0.8717(3) 0.05233(9) 0.3990(2) 0.0419(7) Uani ?
C7 0.8301(3) 0.02399(9) 0.2827(3) 0.0491(8) Uani ?
C8 0.7874(3) 0.0429(1) 0.1495(3) 0.0525(8) Uani ?
C9 0.7856(3) 0.0901(1) 0.1315(2) 0.0495(8) Uani ?
C10 0.8271(3) 0.11910(9) 0.2476(2) 0.0407(7) Uani ?
C11 0.9706(2) 0.21975(8) 0.5807(2) 0.0344(7) Uani ?
C12 0.9273(3) 0.24750(9) 0.4611(2) 0.0422(7) Uani ?
C13 0.9412(3) 0.29502(9) 0.4743(3) 0.0497(8) Uani ?
C14 0.9994(3) 0.31479(9) 0.6055(3) 0.0478(8) Uani ?
C15 1.0438(3) 0.28730(9) 0.7239(3) 0.0479(8) Uani ?
C16 1.0299(3) 0.23984(9) 0.7120(2) 0.0422(7) Uani ?
C17 1.1283(3) 0.10916(8) 0.7344(2) 0.0368(7) Uani ?
C18 1.2278(3) 0.10627(9) 0.6591(3) 0.0440(8) Uani ?
C19 1.3664(3) 0.0897(1) 0.7207(3) 0.0538(9) Uani ?
C20 1.4092(3) 0.07595(9) 0.8607(3) 0.0558(9) Uani ?
C21 1.3131(3) 0.07849(9) 0.9369(3) 0.0539(9) Uani ?
C22 1.1740(3) 0.09481(9) 0.8748(2) 0.0458(8) Uani ?
C30 0.2141(4) 0.0307(2) 0.2544(4) 0.096(1) Uani ?
C31 0.2030(3) 0.0777(1) 0.2671(3) 0.097(1) Uani ?
C32 0.3296(4) 0.1042(1) 0.3189(3) 0.089(1) Uani ?
C33 0.4624(3) 0.0809(1) 0.3561(3) 0.084(1) Uani ?
C34 0.4639(3) 0.0346(1) 0.3407(4) 0.082(1) Uani ?
C35 0.3419(4) 0.0105(1) 0.2913(4) 0.088(1) Uani ?
C40 0.6088(4) 0.2295(1) 0.6451(3) 0.082(1) Uani ?
C41 0.4816(4) 0.2075(1) 0.6077(4) 0.097(1) Uani ?
C42 0.3582(3) 0.2310(1) 0.5476(4) 0.105(1) Uani ?
C43 0.3611(4) 0.2765(1) 0.5232(3) 0.094(1) Uani ?
C44 0.4906(4) 0.2986(1) 0.5595(3) 0.083(1) Uani ?
C45 0.6156(3) 0.2744(1) 0.6215(3) 0.078(1) Uani ?
H6 0.9012 0.0387 0.4937 0.0461 Uiso calc
H7 0.8309 -0.0097 0.2947 0.0540 Uiso calc
H8 0.7580 0.0225 0.0670 0.0577 Uiso calc
H9 0.7548 0.1033 0.0363 0.0545 Uiso calc
H10 0.8248 0.1528 0.2344 0.0448 Uiso calc
H12 0.8870 0.2334 0.3678 0.0464 Uiso calc
H13 0.9097 0.3147 0.3903 0.0547 Uiso calc
H14 1.0091 0.3486 0.6145 0.0526 Uiso calc
H15 1.0855 0.3015 0.8168 0.0527 Uiso calc
H16 1.0618 0.2203 0.7964 0.0465 Uiso calc
H18 1.1986 0.1162 0.5604 0.0484 Uiso calc
H19 1.4345 0.0875 0.6657 0.0592 Uiso calc
H20 1.5081 0.0645 0.9052 0.0614 Uiso calc
H21 1.3433 0.0687 1.0358 0.0592 Uiso calc
H22 1.1061 0.0964 0.9303 0.0504 Uiso calc
H30 0.1260 0.0120 0.2176 0.1058 Uiso calc
H31 0.1074 0.0927 0.2402 0.1068 Uiso calc
H32 0.3250 0.1379 0.3285 0.0975 Uiso calc
H33 0.5537 0.0981 0.3931 0.0920 Uiso calc
H34 0.5572 0.0183 0.3666 0.0904 Uiso calc
H35 0.3473 -0.0232 0.2821 0.0967 Uiso calc
H40 0.6982 0.2122 0.6904 0.0902 Uiso calc
H41 0.4780 0.1741 0.6241 0.1064 Uiso calc
H42 0.2650 0.2146 0.5214 0.1158 Uiso calc
H43 0.2708 0.2935 0.4796 0.1036 Uiso calc
H44 0.4949 0.3319 0.5415 0.0910 Uiso calc
H45 0.7098 0.2903 0.6483 0.0861 Uiso calc

loop_
_geom_bond_atom_site_label_1
_geom_bond_atom_site_label_2
_geom_bond_distance
_geom_bond_publ_flag
N1 C4 1.139(4) ?
C1 C2 1.299(3) ?
C1 C3 1.517(3) ?
C1 C5 1.438(3) ?
C2 C3 1.529(3) ?
C2 C11 1.453(3) ?
C3 C4 1.458(4) ?
C3 C17 1.501(3) ?
C5 C6 1.401(3) ?
C5 C10 1.391(3) ?
C6 C7 1.374(4) ?
C6 H6 0.9800 ?
C7 C8 1.376(4) ?
C7 H7 0.9800 ?
C8 C9 1.374(4) ?
C8 H8 0.9800 ?
C9 C10 1.384(3) ?
C9 H9 0.9800 ?
C10 H10 0.9800 ?
C11 C12 1.390(3) ?
C11 C16 1.385(3) ?
C12 C13 1.379(4) ?
C12 H12 0.9800 ?
C13 C14 1.379(4) ?
C13 H13 0.9800 ?
C14 C15 1.377(4) ?
C14 H14 0.9800 ?
C15 C16 1.377(4) ?
C15 H15 0.9800 ?
C16 H16 0.9800 ?
C17 C18 1.391(4) ?
C17 C22 1.395(3) ?
C18 C19 1.378(3) ?
C18 H18 0.9800 ?
C19 C20 1.386(4) ?
C19 H19 0.9800 ?
C20 C21 1.369(5) ?
C20 H20 0.9800 ?
C21 C22 1.380(4) ?
C21 H21 0.9800 ?
C22 H22 0.9800 ?
C30 C31 1.368(6) ?
C30 C35 1.312(5) ?
C30 H30 0.9800 ?
C31 C32 1.400(5) ?
C31 H31 0.9800 ?
C32 C33 1.394(5) ?
C32 H32 0.9800 ?
C33 C34 1.346(5) ?
C33 H33 0.9800 ?
C34 C35 1.327(5) ?
C34 H34 0.9800 ?
C35 H35 0.9800 ?
C40 C41 1.330(5) ?
C40 C45 1.323(5) ?
C40 H40 0.9800 ?
C41 C42 1.343(5) ?
C41 H41 0.9800 ?
C42 C43 1.336(6) ?
C42 H42 0.9800 ?
C43 C44 1.352(5) ?
C43 H43 0.9800 ?
C44 C45 1.368(4) ?
C44 H44 0.9800 ?
C45 H45 0.9800 ?
